data_4080366
loop_
_publ_author_name
'Andreychuk, Nicholas R.'
'Ilango, Sougandi'
'Vidjayacoumar, Balamurugan'
'Emslie, David J. H.'
'Jenkins, Hilary A.'

_publ_section_title
;
 Uranium(IV) Alkyl Complexes of a Rigid Dianionic NON-Donor Ligand:
 Synthesis and Quantitative Alkyl Exchange Reactions with Alkyllithium
 Reagents
;
_journal_issue 5
_journal_name_full Organometallics
_journal_page_first 1466
_journal_paper_doi 10.1021/om301136f
_journal_volume 32
_journal_year 2013
_chemical_formula_moiety 'C50 H71 N2 O U, C12 H30 Li O6, C4 H10 O2'
_chemical_formula_sum 'C66 H111 Li N2 O9 U'
_chemical_formula_weight 1321.54
_chemical_name_systematic
; 
 ? 
;
_space_group_IT_number 2
_symmetry_cell_setting triclinic
_symmetry_space_group_name_Hall '-P 1'
_symmetry_space_group_name_H-M 'P -1'
_atom_sites_solution_hydrogens geom
_atom_sites_solution_primary direct
_atom_sites_solution_secondary difmap
_audit_creation_method SHELXL-97
_cell_angle_alpha 76.978(5)
_cell_angle_beta 81.499(5)
_cell_angle_gamma 83.966(6)
_cell_formula_units_Z 2
_cell_length_a 14.259(4)
_cell_length_b 14.344(4)
_cell_length_c 17.959(5)
_cell_measurement_reflns_used 2668
_cell_measurement_temperature 173(2)
_cell_measurement_theta_max 35.072
_cell_measurement_theta_min 4.695
_cell_volume 3529.6(17)
_computing_cell_refinement 'Bruker APEX2'
_computing_data_collection 'Bruker APEX2'
_computing_data_reduction 'Bruker APEX2'
_computing_molecular_graphics 'Bruker SHELXTL'
_computing_publication_material 'Bruker SHELXTL'
_computing_structure_refinement 'SHELXL-97 (Sheldrick, 2008)'
_computing_structure_solution 'SHELXS-97 (Sheldrick, 2008)'
_diffrn_ambient_temperature 173(2)
_diffrn_measured_fraction_theta_full 0.991
_diffrn_measured_fraction_theta_max 0.991
_diffrn_measurement_device_type 'CCD area detector'
_diffrn_measurement_method 'phi and omega scans'
_diffrn_radiation_monochromator graphite
_diffrn_radiation_source 'fine-focus sealed tube'
_diffrn_radiation_type MoK\a
_diffrn_radiation_wavelength 0.71073
_diffrn_reflns_av_R_equivalents 0.1075
_diffrn_reflns_av_sigmaI/netI 0.1577
_diffrn_reflns_limit_h_max 8
_diffrn_reflns_limit_h_min -17
_diffrn_reflns_limit_k_max 16
_diffrn_reflns_limit_k_min -18
_diffrn_reflns_limit_l_max 22
_diffrn_reflns_limit_l_min -22
_diffrn_reflns_number 41002
_diffrn_reflns_theta_full 26.50
_diffrn_reflns_theta_max 26.50
_diffrn_reflns_theta_min 1.98
_exptl_absorpt_coefficient_mu 2.350
_exptl_absorpt_correction_T_max 1.000
_exptl_absorpt_correction_T_min 0.805
_exptl_absorpt_correction_type multi-scan
_exptl_absorpt_process_details SADABS
_exptl_crystal_colour yellow
_exptl_crystal_density_diffrn 1.244
_exptl_crystal_density_method 'not measured'
_exptl_crystal_description plate
_exptl_crystal_F_000 1376
_exptl_crystal_size_max 0.20
_exptl_crystal_size_mid 0.20
_exptl_crystal_size_min 0.02
_refine_diff_density_max 0.940
_refine_diff_density_min -0.703
_refine_diff_density_rms 0.118
_refine_ls_extinction_method none
_refine_ls_goodness_of_fit_ref 0.985
_refine_ls_hydrogen_treatment constr
_refine_ls_matrix_type full
_refine_ls_number_parameters 712
_refine_ls_number_reflns 14468
_refine_ls_number_restraints 164
_refine_ls_restrained_S_all 0.999
_refine_ls_R_factor_all 0.1435
_refine_ls_R_factor_gt 0.0653
_refine_ls_shift/su_max 0.019
_refine_ls_shift/su_mean 0.001
_refine_ls_structure_factor_coef Fsqd
_refine_ls_weighting_details 'calc w=1/[\s^2^(Fo^2^)+(0.0605P)^2^+0.0000P] where P=(Fo^2^+2Fc^2^)/3'
_refine_ls_weighting_scheme calc
_refine_ls_wR_factor_gt 0.1220
_refine_ls_wR_factor_ref 0.1498
_reflns_number_gt 8061
_reflns_number_total 14468
_reflns_threshold_expression >2sigma(I)
_cod_data_source_file om301136f_si_002.cif
_cod_data_source_block si4_0m
_cod_depositor_comments
;
The following automatic conversions were performed:

'_symmetry_cell_setting' value 'Triclinic' changed to 'triclinic'
according to /home/saulius/struct/CIF-dictionaries/cif_core.dic
dictionary named 'cif_core.dic' version 2.4.2 from 2011-04-26.

Automatic conversion script
Id: cif_fix_values 1891 2012-01-12 08:04:46Z andrius 
;
_cod_original_cell_volume 3529.4(17)
_cod_original_sg_symbol_H-M P-1
_cod_database_code 4080366

loop_
_symmetry_equiv_pos_as_xyz
'x, y, z'
'-x, -y, -z'

loop_
_atom_site_label
_atom_site_type_symbol
_atom_site_fract_x
_atom_site_fract_y
_atom_site_fract_z
_atom_site_U_iso_or_equiv
_atom_site_adp_type
_atom_site_occupancy
_atom_site_symmetry_multiplicity
_atom_site_calc_flag
_atom_site_refinement_flags
U1 U 0.62329(2) 0.64281(2) 0.196320(19) 0.04388(12) Uani 1 1 d .
C1 C 0.3248(5) 0.5881(5) 0.4536(4) 0.0396(19) Uani 1 1 d .
H1A H 0.2945 0.5881 0.5044 0.048 Uiso 1 1 calc R
O1 O 0.5305(3) 0.6827(3) 0.3171(3) 0.0403(13) Uani 1 1 d .
N1 N 0.4705(4) 0.5830(5) 0.2330(4) 0.0439(16) Uani 1 1 d .
N2 N 0.6749(4) 0.7704(4) 0.2395(4) 0.0413(16) Uani 1 1 d .
C2 C 0.2871(5) 0.5381(6) 0.4089(5) 0.043(2) Uani 1 1 d .
C3 C 0.3346(5) 0.5337(5) 0.3354(5) 0.043(2) Uani 1 1 d .
H3A H 0.3100 0.4972 0.3057 0.051 Uiso 1 1 calc R
C4 C 0.4179(5) 0.5818(5) 0.3041(4) 0.0363(18) Uani 1 1 d .
C5 C 0.6434(5) 0.7927(5) 0.3116(4) 0.0369(18) Uani 1 1 d .
C6 C 0.6819(5) 0.8543(6) 0.3460(5) 0.045(2) Uani 1 1 d .
H6A H 0.7349 0.8877 0.3186 0.054 Uiso 1 1 calc R
C7 C 0.6454(5) 0.8696(6) 0.4203(5) 0.045(2) Uani 1 1 d .
C8 C 0.5696(5) 0.8170(5) 0.4611(5) 0.044(2) Uani 1 1 d .
H8A H 0.5452 0.8252 0.5116 0.052 Uiso 1 1 calc R
C9 C 0.4511(5) 0.6891(5) 0.4783(4) 0.0393(19) Uani 1 1 d .
C10 C 0.4063(5) 0.6387(5) 0.4263(4) 0.0374(18) Uani 1 1 d .
C11 C 0.4486(4) 0.6342(5) 0.3526(4) 0.0350(18) Uani 1 1 d .
C12 C 0.5649(5) 0.7425(5) 0.3562(4) 0.0358(18) Uani 1 1 d .
C13 C 0.5288(5) 0.7529(5) 0.4296(5) 0.0414(19) Uani 1 1 d .
C14 C 0.3732(5) 0.7502(6) 0.5210(5) 0.061(3) Uani 1 1 d .
H14A H 0.3247 0.7088 0.5516 0.091 Uiso 1 1 calc R
H14B H 0.3435 0.8005 0.4832 0.091 Uiso 1 1 calc R
H14C H 0.4025 0.7799 0.5552 0.091 Uiso 1 1 calc R
C15 C 0.4980(5) 0.6141(6) 0.5388(4) 0.047(2) Uani 1 1 d .
H15A H 0.5468 0.5744 0.5131 0.071 Uiso 1 1 calc R
H15B H 0.4499 0.5734 0.5709 0.071 Uiso 1 1 calc R
H15C H 0.5275 0.6462 0.5711 0.071 Uiso 1 1 calc R
C16 C 0.1977(5) 0.4805(6) 0.4397(5) 0.051(2) Uani 1 1 d .
C17 C 0.1296(6) 0.5014(9) 0.3789(6) 0.092(4) Uani 1 1 d .
H17A H 0.1112 0.5704 0.3666 0.138 Uiso 1 1 calc R
H17B H 0.0727 0.4662 0.3988 0.138 Uiso 1 1 calc R
H17C H 0.1611 0.4812 0.3322 0.138 Uiso 1 1 calc R
C18 C 0.1443(6) 0.5105(8) 0.5120(6) 0.082(3) Uani 1 1 d .
H18A H 0.1234 0.5789 0.4995 0.123 Uiso 1 1 calc R
H18B H 0.1866 0.4990 0.5520 0.123 Uiso 1 1 calc R
H18C H 0.0888 0.4729 0.5308 0.123 Uiso 1 1 calc R
C19 C 0.2287(7) 0.3734(7) 0.4619(8) 0.118(5) Uani 1 1 d .
H19A H 0.2474 0.3585 0.5139 0.177 Uiso 1 1 calc R
H19B H 0.2828 0.3577 0.4252 0.177 Uiso 1 1 calc R
H19C H 0.1758 0.3356 0.4607 0.177 Uiso 1 1 calc R
C20 C 0.6931(5) 0.9395(6) 0.4539(5) 0.049(2) Uani 1 1 d .
C21 C 0.6879(6) 1.0399(6) 0.3994(5) 0.063(3) Uani 1 1 d .
H21A H 0.7188 1.0352 0.3477 0.094 Uiso 1 1 calc R
H21B H 0.7205 1.0843 0.4191 0.094 Uiso 1 1 calc R
H21C H 0.6212 1.0635 0.3969 0.094 Uiso 1 1 calc R
C22 C 0.6446(6) 0.9487(7) 0.5343(5) 0.071(3) Uani 1 1 d .
H22A H 0.5778 0.9718 0.5315 0.107 Uiso 1 1 calc R
H22B H 0.6767 0.9944 0.5531 0.107 Uiso 1 1 calc R
H22C H 0.6483 0.8859 0.5697 0.107 Uiso 1 1 calc R
C23 C 0.7980(5) 0.9044(6) 0.4614(6) 0.065(3) Uani 1 1 d .
H23A H 0.8315 0.8987 0.4107 0.097 Uiso 1 1 calc R
H23B H 0.8011 0.8416 0.4969 0.097 Uiso 1 1 calc R
H23C H 0.8281 0.9505 0.4813 0.097 Uiso 1 1 calc R
C24 C 0.4355(6) 0.5355(8) 0.1790(5) 0.065(3) Uani 1 1 d .
C25 C 0.4671(7) 0.4387(9) 0.1777(6) 0.073(3) Uani 1 1 d .
C26 C 0.4427(9) 0.4004(12) 0.1176(8) 0.115(5) Uani 1 1 d .
H26A H 0.4647 0.3364 0.1145 0.138 Uiso 1 1 calc R
C27 C 0.3889(11) 0.4524(14) 0.0644(8) 0.125(6) Uani 1 1 d .
H27A H 0.3745 0.4248 0.0244 0.151 Uiso 1 1 calc R
C28 C 0.3546(9) 0.5458(12) 0.0679(7) 0.102(5) Uani 1 1 d .
H28A H 0.3166 0.5808 0.0301 0.123 Uiso 1 1 calc R
C29 C 0.3748(7) 0.5916(10) 0.1271(6) 0.087(4) Uani 1 1 d .
C30 C 0.5205(6) 0.3741(8) 0.2382(6) 0.073(3) Uani 1 1 d .
H30A H 0.5333 0.4125 0.2752 0.088 Uiso 1 1 calc R
C31 C 0.6150(8) 0.3335(9) 0.2026(8) 0.120(5) Uani 1 1 d .
H31A H 0.6532 0.3863 0.1743 0.180 Uiso 1 1 calc R
H31B H 0.6035 0.2943 0.1672 0.180 Uiso 1 1 calc R
H31C H 0.6493 0.2937 0.2434 0.180 Uiso 1 1 calc R
C32 C 0.4620(8) 0.2898(9) 0.2833(7) 0.105(4) Uani 1 1 d .
H32A H 0.4005 0.3149 0.3061 0.158 Uiso 1 1 calc R
H32B H 0.4967 0.2512 0.3243 0.158 Uiso 1 1 calc R
H32C H 0.4516 0.2497 0.2482 0.158 Uiso 1 1 calc R
C33 C 0.3310(7) 0.6885(10) 0.1341(8) 0.113(5) Uani 1 1 d U
H33A H 0.3699 0.7157 0.1649 0.135 Uiso 1 1 calc R
C34 C 0.3290(9) 0.7584(11) 0.0537(8) 0.160(7) Uani 1 1 d U
H34A H 0.3938 0.7625 0.0265 0.240 Uiso 1 1 calc R
H34B H 0.3030 0.8222 0.0609 0.240 Uiso 1 1 calc R
H34C H 0.2890 0.7343 0.0234 0.240 Uiso 1 1 calc R
C35 C 0.2264(8) 0.6874(9) 0.1749(7) 0.118(5) Uani 1 1 d U
H35A H 0.2249 0.6480 0.2272 0.177 Uiso 1 1 calc R
H35B H 0.1871 0.6605 0.1457 0.177 Uiso 1 1 calc R
H35C H 0.2014 0.7531 0.1774 0.177 Uiso 1 1 calc R
C36 C 0.7491(5) 0.8274(6) 0.1927(4) 0.042(2) Uani 1 1 d .
C37 C 0.7247(6) 0.9190(7) 0.1470(5) 0.054(2) Uani 1 1 d .
C38 C 0.7979(8) 0.9697(7) 0.0974(5) 0.074(3) Uani 1 1 d .
H38A H 0.7828 1.0303 0.0656 0.089 Uiso 1 1 calc R
C39 C 0.8912(8) 0.9314(9) 0.0950(6) 0.084(4) Uani 1 1 d .
H39A H 0.9397 0.9654 0.0608 0.100 Uiso 1 1 calc R
C40 C 0.9139(7) 0.8455(8) 0.1413(6) 0.071(3) Uani 1 1 d .
H40A H 0.9786 0.8213 0.1393 0.086 Uiso 1 1 calc R
C41 C 0.8451(5) 0.7911(7) 0.1921(5) 0.055(2) Uani 1 1 d .
C42 C 0.6227(7) 0.9645(7) 0.1488(6) 0.070(3) Uani 1 1 d .
H42A H 0.5796 0.9151 0.1796 0.084 Uiso 1 1 calc R
C43 C 0.6110(9) 1.0486(8) 0.1887(8) 0.116(5) Uani 1 1 d .
H43A H 0.6311 1.0273 0.2401 0.175 Uiso 1 1 calc R
H43B H 0.5441 1.0732 0.1934 0.175 Uiso 1 1 calc R
H43C H 0.6502 1.0995 0.1582 0.175 Uiso 1 1 calc R
C44 C 0.5905(8) 0.9982(8) 0.0692(6) 0.096(4) Uani 1 1 d .
H44A H 0.5986 0.9444 0.0429 0.143 Uiso 1 1 calc R
H44B H 0.6288 1.0499 0.0390 0.143 Uiso 1 1 calc R
H44C H 0.5233 1.0218 0.0746 0.143 Uiso 1 1 calc R
C45 C 0.8762(6) 0.7014(7) 0.2474(7) 0.076(3) Uani 1 1 d .
H45A H 0.8178 0.6686 0.2735 0.092 Uiso 1 1 calc R
C46 C 0.9416(7) 0.6303(8) 0.2070(8) 0.110(5) Uani 1 1 d .
H46A H 0.9093 0.6138 0.1677 0.164 Uiso 1 1 calc R
H46B H 0.9567 0.5720 0.2450 0.164 Uiso 1 1 calc R
H46C H 1.0005 0.6598 0.1825 0.164 Uiso 1 1 calc R
C47 C 0.9262(8) 0.7256(8) 0.3100(6) 0.098(4) Uani 1 1 d .
H47A H 0.8849 0.7711 0.3357 0.147 Uiso 1 1 calc R
H47B H 0.9859 0.7543 0.2864 0.147 Uiso 1 1 calc R
H47C H 0.9400 0.6667 0.3480 0.147 Uiso 1 1 calc R
C48 C 0.5770(5) 0.7451(6) 0.0819(5) 0.061(3) Uani 1 1 d .
H48A H 0.5242 0.7903 0.0953 0.092 Uiso 1 1 calc R
H48B H 0.5567 0.7063 0.0494 0.092 Uiso 1 1 calc R
H48C H 0.6309 0.7807 0.0537 0.092 Uiso 1 1 calc R
C49 C 0.7443(6) 0.5701(7) 0.1055(5) 0.070(3) Uani 1 1 d .
H49A H 0.7324 0.5977 0.0523 0.105 Uiso 1 1 calc R
H49B H 0.7397 0.5006 0.1165 0.105 Uiso 1 1 calc R
H49C H 0.8081 0.5837 0.1122 0.105 Uiso 1 1 calc R
C50 C 0.6946(5) 0.5241(6) 0.3008(5) 0.057(2) Uani 1 1 d .
H50A H 0.6613 0.5324 0.3510 0.085 Uiso 1 1 calc R
H50B H 0.7620 0.5344 0.2980 0.085 Uiso 1 1 calc R
H50C H 0.6885 0.4590 0.2946 0.085 Uiso 1 1 calc R
O1S O 0.8497(5) 0.8506(5) 0.8789(4) 0.087(2) Uani 1 1 d U
C1S C 0.7843(10) 0.8132(10) 0.9436(9) 0.158(6) Uani 1 1 d U
H1SA H 0.7460 0.8662 0.9621 0.237 Uiso 1 1 calc R
H1SB H 0.8192 0.7751 0.9847 0.237 Uiso 1 1 calc R
H1SC H 0.7425 0.7724 0.9286 0.237 Uiso 1 1 calc R
Li1 Li 0.9534(10) 0.7735(11) 0.8133(9) 0.064(4) Uani 1 1 d .
O2S O 1.0029(5) 0.9166(5) 0.7880(4) 0.088(2) Uani 1 1 d U
C2S C 0.8704(8) 0.9467(9) 0.8768(7) 0.099(4) Uani 1 1 d U
H2SA H 0.9052 0.9472 0.9205 0.118 Uiso 1 1 calc R
H2SB H 0.8103 0.9873 0.8822 0.118 Uiso 1 1 calc R
C3S C 0.9287(7) 0.9862(8) 0.8035(7) 0.088(3) Uani 1 1 d U
H3SA H 0.8886 1.0024 0.7611 0.106 Uiso 1 1 calc R
H3SB H 0.9557 1.0455 0.8073 0.106 Uiso 1 1 calc R
C4S C 1.0743(9) 0.9523(9) 0.7287(8) 0.140(6) Uani 1 1 d U
H4SA H 1.0829 1.0189 0.7297 0.210 Uiso 1 1 calc R
H4SB H 1.0557 0.9497 0.6788 0.210 Uiso 1 1 calc R
H4SC H 1.1341 0.9131 0.7362 0.210 Uiso 1 1 calc R
O7S O 0.1638(8) 0.8878(8) 0.3947(7) 0.145(4) Uani 1 1 d U
O8S O 0.2799(7) 0.9194(8) 0.2457(7) 0.179(5) Uani 1 1 d U
C13S C 0.0834(11) 0.8617(12) 0.4475(10) 0.172(7) Uani 1 1 d U
H13A H 0.0607 0.9140 0.4740 0.258 Uiso 1 1 calc R
H13B H 0.1000 0.8037 0.4853 0.258 Uiso 1 1 calc R
H13C H 0.0332 0.8490 0.4200 0.258 Uiso 1 1 calc R
C14S C 0.2023(11) 0.8155(10) 0.3539(9) 0.121(5) Uani 1 1 d U
H14D H 0.1585 0.8080 0.3181 0.145 Uiso 1 1 calc R
H14E H 0.2116 0.7533 0.3904 0.145 Uiso 1 1 calc R
C15S C 0.2941(10) 0.8453(11) 0.3106(9) 0.143(6) Uani 1 1 d U
H15D H 0.3313 0.8681 0.3445 0.171 Uiso 1 1 calc R
H15E H 0.3309 0.7897 0.2936 0.171 Uiso 1 1 calc R
C16S C 0.3689(11) 0.9522(14) 0.2044(12) 0.227(10) Uani 1 1 d U
H16A H 0.3568 1.0034 0.1598 0.340 Uiso 1 1 calc R
H16B H 0.4075 0.8987 0.1868 0.340 Uiso 1 1 calc R
H16C H 0.4032 0.9769 0.2385 0.340 Uiso 1 1 calc R
O3S O 0.8682(6) 0.7877(7) 0.7255(6) 0.121(3) Uani 1 1 d U
O4S O 0.8923(8) 0.6417(7) 0.8595(6) 0.130(3) Uani 1 1 d U
O5S O 1.0644(7) 0.7282(8) 0.7348(7) 0.137(3) Uani 1 1 d U
O6S O 1.0438(6) 0.7223(6) 0.9012(5) 0.106(3) Uani 1 1 d U
C5S C 0.8307(19) 0.8483(18) 0.6836(13) 0.300(14) Uani 1 1 d U
H5SA H 0.7971 0.8203 0.6511 0.450 Uiso 1 1 calc R
H5SB H 0.8782 0.8895 0.6510 0.450 Uiso 1 1 calc R
H5SC H 0.7851 0.8866 0.7131 0.450 Uiso 1 1 calc R
C6S C 0.7998(19) 0.707(2) 0.7667(15) 0.297(14) Uani 1 1 d DU
H6SA H 0.7499 0.7365 0.8008 0.356 Uiso 1 1 calc R
H6SB H 0.7679 0.6915 0.7263 0.356 Uiso 1 1 calc R
C7S C 0.8380(14) 0.6099(14) 0.8161(14) 0.193(8) Uani 1 1 d DU
H7SA H 0.7855 0.5739 0.8483 0.232 Uiso 1 1 calc R
H7SB H 0.8762 0.5691 0.7833 0.232 Uiso 1 1 calc R
C8S C 0.9418(17) 0.5733(13) 0.9146(12) 0.269(12) Uani 1 1 d U
H8SA H 0.9070 0.5152 0.9319 0.404 Uiso 1 1 calc R
H8SB H 0.9461 0.6011 0.9590 0.404 Uiso 1 1 calc R
H8SC H 1.0059 0.5569 0.8907 0.404 Uiso 1 1 calc R
C9S C 1.0533(18) 0.6995(16) 0.6753(11) 0.250(11) Uani 1 1 d U
H9SA H 1.1156 0.6811 0.6493 0.375 Uiso 1 1 calc R
H9SB H 1.0210 0.7512 0.6404 0.375 Uiso 1 1 calc R
H9SC H 1.0149 0.6439 0.6902 0.375 Uiso 1 1 calc R
C10S C 1.1320(19) 0.6682(19) 0.7869(15) 0.263(12) Uani 1 1 d DU
H10A H 1.1974 0.6709 0.7592 0.315 Uiso 1 1 calc R
H10B H 1.1157 0.6005 0.7986 0.315 Uiso 1 1 calc R
C11S C 1.1301(17) 0.7014(19) 0.8651(14) 0.242(11) Uani 1 1 d DU
H11A H 1.1634 0.6500 0.9006 0.291 Uiso 1 1 calc R
H11B H 1.1668 0.7588 0.8547 0.291 Uiso 1 1 calc R
C12S C 1.0567(15) 0.7622(16) 0.9606(12) 0.241(10) Uani 1 1 d U
H12A H 1.1050 0.7226 0.9897 0.361 Uiso 1 1 calc R
H12B H 0.9966 0.7657 0.9946 0.361 Uiso 1 1 calc R
H12C H 1.0779 0.8269 0.9401 0.361 Uiso 1 1 calc R

loop_
_atom_site_aniso_label
_atom_site_aniso_U_11
_atom_site_aniso_U_22
_atom_site_aniso_U_33
_atom_site_aniso_U_23
_atom_site_aniso_U_13
_atom_site_aniso_U_12
U1 0.04091(17) 0.0523(2) 0.0390(2) -0.00861(14) -0.00419(12) -0.00976(13)
C1 0.034(4) 0.049(5) 0.034(5) -0.008(4) 0.000(3) -0.003(4)
O1 0.036(3) 0.036(3) 0.050(3) -0.009(3) -0.006(2) -0.011(2)
N1 0.043(3) 0.048(4) 0.042(4) -0.006(3) -0.010(3) -0.009(3)
N2 0.033(3) 0.049(4) 0.040(4) -0.002(3) -0.007(3) -0.009(3)
C2 0.031(4) 0.051(5) 0.043(5) -0.001(4) -0.009(4) -0.003(4)
C3 0.039(4) 0.046(5) 0.046(5) -0.006(4) -0.014(4) -0.011(4)
C4 0.035(4) 0.035(5) 0.039(5) -0.004(4) -0.008(3) -0.003(3)
C5 0.034(4) 0.038(5) 0.037(5) -0.003(4) -0.009(3) 0.000(3)
C6 0.040(4) 0.043(5) 0.051(6) -0.009(4) -0.002(4) -0.007(4)
C7 0.040(4) 0.040(5) 0.056(6) -0.010(4) -0.011(4) -0.004(4)
C8 0.049(4) 0.042(5) 0.043(5) -0.017(4) 0.004(4) -0.007(4)
C9 0.036(4) 0.045(5) 0.035(5) -0.006(4) -0.001(3) -0.007(4)
C10 0.039(4) 0.028(4) 0.039(5) 0.002(4) -0.006(4) 0.004(3)
C11 0.030(4) 0.030(4) 0.041(5) 0.005(4) -0.009(3) -0.001(3)
C12 0.035(4) 0.034(5) 0.037(5) -0.002(4) -0.005(3) -0.002(3)
C13 0.036(4) 0.038(5) 0.048(5) -0.004(4) -0.007(4) 0.000(3)
C14 0.050(5) 0.054(6) 0.080(7) -0.031(5) 0.010(5) -0.005(4)
C15 0.063(5) 0.046(5) 0.036(5) -0.010(4) -0.007(4) -0.013(4)
C16 0.033(4) 0.058(6) 0.060(6) -0.006(5) -0.004(4) -0.013(4)
C17 0.044(5) 0.150(11) 0.087(8) -0.023(8) -0.009(5) -0.042(6)
C18 0.056(5) 0.112(9) 0.077(8) -0.012(7) 0.006(5) -0.041(6)
C19 0.056(6) 0.068(8) 0.202(15) 0.008(9) 0.027(7) -0.019(6)
C20 0.043(4) 0.050(6) 0.058(6) -0.016(5) -0.008(4) -0.008(4)
C21 0.064(5) 0.059(6) 0.073(7) -0.033(6) -0.004(5) -0.004(5)
C22 0.077(6) 0.077(7) 0.076(7) -0.043(6) -0.005(5) -0.025(5)
C23 0.052(5) 0.063(6) 0.090(8) -0.035(6) -0.010(5) -0.015(5)
C24 0.046(5) 0.098(9) 0.048(6) 0.006(6) -0.016(4) -0.025(5)
C25 0.082(7) 0.089(9) 0.062(7) -0.033(7) -0.003(6) -0.033(6)
C26 0.110(10) 0.168(14) 0.095(10) -0.075(11) -0.007(8) -0.044(9)
C27 0.138(13) 0.188(18) 0.070(10) -0.045(12) -0.006(9) -0.074(13)
C28 0.098(9) 0.145(13) 0.070(9) 0.015(9) -0.043(7) -0.068(9)
C29 0.076(7) 0.121(11) 0.059(7) 0.029(7) -0.028(6) -0.061(7)
C30 0.065(6) 0.082(8) 0.091(8) -0.053(7) -0.017(6) 0.005(6)
C31 0.087(8) 0.095(10) 0.181(15) -0.048(10) 0.006(9) -0.013(7)
C32 0.112(9) 0.105(10) 0.111(10) -0.041(8) -0.013(8) -0.027(8)
C33 0.074(7) 0.110(10) 0.133(11) 0.059(9) -0.061(7) -0.031(7)
C34 0.099(9) 0.178(14) 0.157(13) 0.083(11) -0.043(9) -0.027(9)
C35 0.099(8) 0.139(11) 0.109(10) 0.012(9) -0.030(7) -0.038(8)
C36 0.042(4) 0.048(5) 0.039(5) -0.009(4) -0.006(4) -0.016(4)
C37 0.067(6) 0.061(6) 0.033(5) 0.000(5) -0.010(4) -0.024(5)
C38 0.101(8) 0.074(7) 0.046(6) 0.008(5) -0.004(5) -0.055(6)
C39 0.076(7) 0.116(10) 0.064(7) -0.022(7) 0.015(6) -0.055(7)
C40 0.064(6) 0.085(8) 0.071(7) -0.028(6) 0.013(5) -0.038(6)
C41 0.047(5) 0.060(6) 0.058(6) -0.015(5) 0.010(4) -0.020(4)
C42 0.091(7) 0.042(6) 0.075(8) 0.004(5) -0.028(6) -0.008(5)
C43 0.135(10) 0.074(9) 0.154(13) -0.049(9) -0.055(9) 0.032(8)
C44 0.118(9) 0.092(9) 0.077(8) 0.011(7) -0.047(7) -0.024(7)
C45 0.040(5) 0.049(6) 0.137(11) -0.019(7) -0.004(6) 0.001(4)
C46 0.065(6) 0.092(9) 0.190(14) -0.068(10) -0.025(8) 0.004(6)
C47 0.097(8) 0.098(9) 0.085(9) -0.004(7) -0.011(7) 0.021(7)
C48 0.049(5) 0.064(6) 0.070(7) -0.019(5) 0.007(4) -0.014(4)
C49 0.068(6) 0.074(7) 0.061(7) -0.004(5) -0.004(5) -0.004(5)
C50 0.056(5) 0.067(6) 0.050(6) -0.020(5) 0.005(4) -0.014(4)
O1S 0.094(5) 0.074(5) 0.092(6) -0.030(4) 0.027(4) -0.022(4)
C1S 0.152(12) 0.128(12) 0.167(14) -0.026(11) 0.082(11) -0.039(10)
Li1 0.067(9) 0.062(10) 0.064(11) -0.008(8) -0.024(8) 0.000(8)
O2S 0.078(4) 0.073(5) 0.098(6) 0.004(4) 0.006(4) -0.009(4)
C2S 0.109(8) 0.085(8) 0.098(9) -0.034(7) 0.014(7) 0.003(7)
C3S 0.081(7) 0.071(7) 0.109(9) -0.012(7) -0.019(6) 0.001(6)
C4S 0.121(10) 0.122(11) 0.146(12) -0.002(9) 0.065(9) -0.044(8)
O7S 0.136(8) 0.119(8) 0.169(10) -0.010(7) -0.008(7) -0.018(7)
O8S 0.101(6) 0.170(9) 0.210(11) 0.040(8) 0.003(7) 0.039(6)
C13S 0.155(13) 0.174(15) 0.167(15) 0.025(12) -0.021(12) -0.049(12)
C14S 0.136(11) 0.087(9) 0.138(12) -0.007(9) -0.049(9) 0.010(9)
C15S 0.126(10) 0.116(11) 0.159(12) 0.024(10) -0.050(10) 0.040(9)
C16S 0.101(10) 0.240(19) 0.27(2) 0.026(16) 0.054(12) 0.018(12)
O3S 0.126(6) 0.119(7) 0.134(8) -0.019(6) -0.080(6) -0.008(5)
O4S 0.186(9) 0.105(7) 0.108(7) -0.037(6) -0.010(6) -0.038(7)
O5S 0.126(7) 0.145(8) 0.147(9) -0.056(7) 0.001(6) -0.011(6)
O6S 0.093(5) 0.137(7) 0.103(6) -0.061(6) -0.034(5) 0.023(5)
C5S 0.42(3) 0.29(2) 0.24(2) -0.007(17) -0.26(2) -0.04(2)
C6S 0.29(2) 0.34(2) 0.29(2) -0.092(17) -0.060(16) -0.070(18)
C7S 0.188(14) 0.168(14) 0.249(17) -0.113(14) 0.040(13) -0.079(12)
C8S 0.37(2) 0.145(15) 0.193(18) 0.057(14) 0.044(18) 0.103(17)
C9S 0.40(2) 0.24(2) 0.130(15) -0.107(15) 0.086(16) -0.108(18)
C10S 0.256(18) 0.269(19) 0.30(2) -0.129(17) -0.045(16) -0.011(15)
C11S 0.231(17) 0.282(19) 0.232(18) -0.090(15) -0.062(15) 0.024(15)
C12S 0.30(2) 0.26(2) 0.212(18) -0.106(17) -0.162(17) 0.086(16)

loop_
_atom_type_symbol
_atom_type_description
_atom_type_scat_dispersion_real
_atom_type_scat_dispersion_imag
_atom_type_scat_source
C C 0.0033 0.0016 'International Tables Vol C Tables 4.2.6.8 and 6.1.1.4'
H H 0.0000 0.0000 'International Tables Vol C Tables 4.2.6.8 and 6.1.1.4'
Li Li -0.0003 0.0001 'International Tables Vol C Tables 4.2.6.8 and 6.1.1.4'
N N 0.0061 0.0033 'International Tables Vol C Tables 4.2.6.8 and 6.1.1.4'
O O 0.0106 0.0060 'International Tables Vol C Tables 4.2.6.8 and 6.1.1.4'
U U -9.6767 9.6646 'International Tables Vol C Tables 4.2.6.8 and 6.1.1.4'

loop_
_geom_angle_atom_site_label_1
_geom_angle_atom_site_label_2
_geom_angle_atom_site_label_3
_geom_angle
N2 U1 N1 124.8(2)
N2 U1 C48 93.1(3)
N1 U1 C48 92.4(2)
N2 U1 C50 90.5(2)
N1 U1 C50 93.3(2)
C48 U1 C50 169.9(3)
N2 U1 C49 114.8(3)
N1 U1 C49 120.3(3)
C48 U1 C49 84.2(3)
C50 U1 C49 85.7(3)
N2 U1 O1 63.81(17)
N1 U1 O1 63.69(18)
C48 U1 O1 113.1(2)
C50 U1 O1 76.9(2)
C49 U1 O1 162.5(2)
C2 C1 C10 122.1(7)
C2 C1 H1A 119.0
C10 C1 H1A 119.0
C12 O1 C11 118.1(6)
C12 O1 U1 121.1(4)
C11 O1 U1 120.3(4)
C4 N1 C24 118.8(6)
C4 N1 U1 124.0(4)
C24 N1 U1 117.0(5)
C5 N2 C36 115.3(6)
C5 N2 U1 124.5(4)
C36 N2 U1 120.0(5)
C1 C2 C3 119.0(6)
C1 C2 C16 122.1(7)
C3 C2 C16 118.7(7)
C2 C3 C4 122.2(7)
C2 C3 H3A 118.9
C4 C3 H3A 118.9
N1 C4 C11 117.9(6)
N1 C4 C3 127.6(7)
C11 C4 C3 114.6(7)
C6 C5 N2 127.4(6)
C6 C5 C12 116.4(7)
N2 C5 C12 116.2(6)
C5 C6 C7 122.5(7)
C5 C6 H6A 118.7
C7 C6 H6A 118.7
C8 C7 C6 118.0(7)
C8 C7 C20 123.1(7)
C6 C7 C20 118.8(7)
C13 C8 C7 121.7(7)
C13 C8 H8A 119.1
C7 C8 H8A 119.1
C15 C9 C10 109.6(6)
C15 C9 C13 107.9(6)
C10 C9 C13 110.1(6)
C15 C9 C14 108.1(6)
C10 C9 C14 110.6(6)
C13 C9 C14 110.6(6)
C11 C10 C1 116.4(7)
C11 C10 C9 121.9(6)
C1 C10 C9 121.6(7)
C10 C11 C4 125.6(6)
C10 C11 O1 122.6(6)
C4 C11 O1 111.8(6)
C13 C12 O1 124.4(6)
C13 C12 C5 123.2(7)
O1 C12 C5 112.4(6)
C12 C13 C8 118.1(7)
C12 C13 C9 120.9(7)
C8 C13 C9 120.8(7)
C9 C14 H14A 109.5
C9 C14 H14B 109.5
H14A C14 H14B 109.5
C9 C14 H14C 109.5
H14A C14 H14C 109.5
H14B C14 H14C 109.5
C9 C15 H15A 109.5
C9 C15 H15B 109.5
H15A C15 H15B 109.5
C9 C15 H15C 109.5
H15A C15 H15C 109.5
H15B C15 H15C 109.5
C17 C16 C19 112.1(9)
C17 C16 C18 107.4(7)
C19 C16 C18 107.6(8)
C17 C16 C2 109.6(7)
C19 C16 C2 109.3(6)
C18 C16 C2 110.8(7)
C16 C17 H17A 109.5
C16 C17 H17B 109.5
H17A C17 H17B 109.5
C16 C17 H17C 109.5
H17A C17 H17C 109.5
H17B C17 H17C 109.5
C16 C18 H18A 109.5
C16 C18 H18B 109.5
H18A C18 H18B 109.5
C16 C18 H18C 109.5
H18A C18 H18C 109.5
H18B C18 H18C 109.5
C16 C19 H19A 109.5
C16 C19 H19B 109.5
H19A C19 H19B 109.5
C16 C19 H19C 109.5
H19A C19 H19C 109.5
H19B C19 H19C 109.5
C22 C20 C7 112.3(6)
C22 C20 C23 107.3(7)
C7 C20 C23 110.3(7)
C22 C20 C21 108.5(7)
C7 C20 C21 108.8(7)
C23 C20 C21 109.6(6)
C20 C21 H21A 109.5
C20 C21 H21B 109.5
H21A C21 H21B 109.5
C20 C21 H21C 109.5
H21A C21 H21C 109.5
H21B C21 H21C 109.5
C20 C22 H22A 109.5
C20 C22 H22B 109.5
H22A C22 H22B 109.5
C20 C22 H22C 109.5
H22A C22 H22C 109.5
H22B C22 H22C 109.5
C20 C23 H23A 109.5
C20 C23 H23B 109.5
H23A C23 H23B 109.5
C20 C23 H23C 109.5
H23A C23 H23C 109.5
H23B C23 H23C 109.5
C25 C24 C29 122.9(10)
C25 C24 N1 119.5(8)
C29 C24 N1 117.5(10)
C24 C25 C26 117.4(12)
C24 C25 C30 123.7(8)
C26 C25 C30 118.8(12)
C27 C26 C25 121.9(15)
C27 C26 H26A 119.0
C25 C26 H26A 119.0
C26 C27 C28 120.4(14)
C26 C27 H27A 119.8
C28 C27 H27A 119.8
C27 C28 C29 122.1(13)
C27 C28 H28A 119.0
C29 C28 H28A 119.0
C24 C29 C28 115.0(12)
C24 C29 C33 123.5(11)
C28 C29 C33 121.4(11)
C25 C30 C31 111.2(10)
C25 C30 C32 111.2(8)
C31 C30 C32 108.6(9)
C25 C30 H30A 108.6
C31 C30 H30A 108.6
C32 C30 H30A 108.6
C30 C31 H31A 109.5
C30 C31 H31B 109.5
H31A C31 H31B 109.5
C30 C31 H31C 109.5
H31A C31 H31C 109.5
H31B C31 H31C 109.5
C30 C32 H32A 109.5
C30 C32 H32B 109.5
H32A C32 H32B 109.5
C30 C32 H32C 109.5
H32A C32 H32C 109.5
H32B C32 H32C 109.5
C29 C33 C35 113.3(10)
C29 C33 C34 112.0(13)
C35 C33 C34 106.7(9)
C29 C33 H33A 108.2
C35 C33 H33A 108.2
C34 C33 H33A 108.2
C33 C34 H34A 109.5
C33 C34 H34B 109.5
H34A C34 H34B 109.5
C33 C34 H34C 109.5
H34A C34 H34C 109.5
H34B C34 H34C 109.5
C33 C35 H35A 109.5
C33 C35 H35B 109.5
H35A C35 H35B 109.5
C33 C35 H35C 109.5
H35A C35 H35C 109.5
H35B C35 H35C 109.5
C41 C36 C37 120.4(7)
C41 C36 N2 119.7(7)
C37 C36 N2 119.9(6)
C38 C37 C36 118.6(8)
C38 C37 C42 118.7(9)
C36 C37 C42 122.7(7)
C39 C38 C37 120.4(10)
C39 C38 H38A 119.8
C37 C38 H38A 119.8
C40 C39 C38 120.4(9)
C40 C39 H39A 119.8
C38 C39 H39A 119.8
C39 C40 C41 122.5(10)
C39 C40 H40A 118.7
C41 C40 H40A 118.7
C40 C41 C36 117.7(9)
C40 C41 C45 119.7(8)
C36 C41 C45 122.5(7)
C43 C42 C44 109.0(9)
C43 C42 C37 110.6(8)
C44 C42 C37 113.5(9)
C43 C42 H42A 107.8
C44 C42 H42A 107.8
C37 C42 H42A 107.8
C42 C43 H43A 109.5
C42 C43 H43B 109.5
H43A C43 H43B 109.5
C42 C43 H43C 109.5
H43A C43 H43C 109.5
H43B C43 H43C 109.5
C42 C44 H44A 109.5
C42 C44 H44B 109.5
H44A C44 H44B 109.5
C42 C44 H44C 109.5
H44A C44 H44C 109.5
H44B C44 H44C 109.5
C41 C45 C47 111.2(8)
C41 C45 C46 112.8(10)
C47 C45 C46 109.3(8)
C41 C45 H45A 107.8
C47 C45 H45A 107.8
C46 C45 H45A 107.8
C45 C46 H46A 109.5
C45 C46 H46B 109.5
H46A C46 H46B 109.5
C45 C46 H46C 109.5
H46A C46 H46C 109.5
H46B C46 H46C 109.5
C45 C47 H47A 109.5
C45 C47 H47B 109.5
H47A C47 H47B 109.5
C45 C47 H47C 109.5
H47A C47 H47C 109.5
H47B C47 H47C 109.5
U1 C48 H48A 109.5
U1 C48 H48B 109.5
H48A C48 H48B 109.5
U1 C48 H48C 109.5
H48A C48 H48C 109.5
H48B C48 H48C 109.5
U1 C49 H49A 109.5
U1 C49 H49B 109.5
H49A C49 H49B 109.5
U1 C49 H49C 109.5
H49A C49 H49C 109.5
H49B C49 H49C 109.5
U1 C50 H50A 109.5
U1 C50 H50B 109.5
H50A C50 H50B 109.5
U1 C50 H50C 109.5
H50A C50 H50C 109.5
H50B C50 H50C 109.5
C1S O1S C2S 112.9(9)
C1S O1S Li1 128.0(8)
C2S O1S Li1 114.9(7)
O1S C1S H1SA 109.5
O1S C1S H1SB 109.5
H1SA C1S H1SB 109.5
O1S C1S H1SC 109.5
H1SA C1S H1SC 109.5
H1SB C1S H1SC 109.5
O3S Li1 O5S 85.7(7)
O3S Li1 O4S 85.5(7)
O5S Li1 O4S 99.3(8)
O3S Li1 O1S 92.8(7)
O5S Li1 O1S 167.1(9)
O4S Li1 O1S 93.3(7)
O3S Li1 O6S 165.7(9)
O5S Li1 O6S 87.6(7)
O4S Li1 O6S 83.2(7)
O1S Li1 O6S 96.5(7)
O3S Li1 O2S 100.2(7)
O5S Li1 O2S 91.5(7)
O4S Li1 O2S 168.2(9)
O1S Li1 O2S 76.1(6)
O6S Li1 O2S 92.5(6)
O3S Li1 C6S 34.0(6)
O5S Li1 C6S 99.8(9)
O4S Li1 C6S 52.8(7)
O1S Li1 C6S 85.8(8)
O6S Li1 C6S 136.0(9)
O2S Li1 C6S 130.1(8)
C4S O2S C3S 114.1(9)
C4S O2S Li1 125.8(9)
C3S O2S Li1 111.9(7)
O1S C2S C3S 110.4(9)
O1S C2S H2SA 109.6
C3S C2S H2SA 109.6
O1S C2S H2SB 109.6
C3S C2S H2SB 109.6
H2SA C2S H2SB 108.1
O2S C3S C2S 108.8(9)
O2S C3S H3SA 109.9
C2S C3S H3SA 109.9
O2S C3S H3SB 109.9
C2S C3S H3SB 109.9
H3SA C3S H3SB 108.3
O2S C4S H4SA 109.5
O2S C4S H4SB 109.5
H4SA C4S H4SB 109.5
O2S C4S H4SC 109.5
H4SA C4S H4SC 109.5
H4SB C4S H4SC 109.5
C13S O7S C14S 113.4(13)
C15S O8S C16S 111.4(12)
O7S C13S H13A 109.5
O7S C13S H13B 109.5
H13A C13S H13B 109.5
O7S C13S H13C 109.5
H13A C13S H13C 109.5
H13B C13S H13C 109.5
O7S C14S C15S 107.6(13)
O7S C14S H14D 110.2
C15S C14S H14D 110.2
O7S C14S H14E 110.2
C15S C14S H14E 110.2
H14D C14S H14E 108.5
O8S C15S C14S 110.6(11)
O8S C15S H15D 109.5
C14S C15S H15D 109.5
O8S C15S H15E 109.5
C14S C15S H15E 109.5
H15D C15S H15E 108.1
O8S C16S H16A 109.5
O8S C16S H16B 109.5
H16A C16S H16B 109.5
O8S C16S H16C 109.5
H16A C16S H16C 109.5
H16B C16S H16C 109.5
C5S O3S C6S 111.8(16)
C5S O3S Li1 138.4(14)
C6S O3S Li1 97.8(11)
C7S O4S C8S 119.3(15)
C7S O4S Li1 118.0(12)
C8S O4S Li1 116.8(13)
C9S O5S C10S 117.4(17)
C9S O5S Li1 125.2(14)
C10S O5S Li1 102.9(12)
C11S O6S C12S 107.4(14)
C11S O6S Li1 106.4(12)
C12S O6S Li1 129.1(11)
O3S C5S H5SA 109.5
O3S C5S H5SB 109.5
H5SA C5S H5SB 109.5
O3S C5S H5SC 109.4
H5SA C5S H5SC 109.5
H5SB C5S H5SC 109.5
C7S C6S O3S 121.4(19)
C7S C6S Li1 81.8(13)
O3S C6S Li1 48.2(9)
C7S C6S H6SA 107.0
O3S C6S H6SA 107.0
Li1 C6S H6SA 96.4
C7S C6S H6SB 107.0
O3S C6S H6SB 107.0
Li1 C6S H6SB 151.1
H6SA C6S H6SB 106.7
O4S C7S C6S 100.8(16)
O4S C7S H7SA 111.6
C6S C7S H7SA 111.6
O4S C7S H7SB 111.6
C6S C7S H7SB 111.6
H7SA C7S H7SB 109.4
O4S C8S H8SA 109.5
O4S C8S H8SB 109.5
H8SA C8S H8SB 109.5
O4S C8S H8SC 109.5
H8SA C8S H8SC 109.5
H8SB C8S H8SC 109.5
O5S C9S H9SA 109.5
O5S C9S H9SB 109.5
H9SA C9S H9SB 109.5
O5S C9S H9SC 109.5
H9SA C9S H9SC 109.5
H9SB C9S H9SC 109.5
O5S C10S C11S 114(2)
O5S C10S H10A 108.8
C11S C10S H10A 108.8
O5S C10S H10B 108.8
C11S C10S H10B 108.8
H10A C10S H10B 107.7
O6S C11S C10S 116(2)
O6S C11S H11A 108.3
C10S C11S H11A 108.3
O6S C11S H11B 108.3
C10S C11S H11B 108.3
H11A C11S H11B 107.4
O6S C12S H12A 109.5
O6S C12S H12B 109.5
H12A C12S H12B 109.5
O6S C12S H12C 109.5
H12A C12S H12C 109.5
H12B C12S H12C 109.5

loop_
_geom_bond_atom_site_label_1
_geom_bond_atom_site_label_2
_geom_bond_distance
U1 N2 2.363(6)
U1 N1 2.373(6)
U1 C48 2.377(9)
U1 C50 2.493(8)
U1 C49 2.506(9)
U1 O1 2.517(5)
C1 C2 1.383(10)
C1 C10 1.402(9)
C1 H1A 0.9500
O1 C12 1.390(8)
O1 C11 1.416(7)
N1 C4 1.379(9)
N1 C24 1.473(11)
N2 C5 1.402(9)
N2 C36 1.450(8)
C2 C3 1.404(10)
C2 C16 1.557(10)
C3 C4 1.415(9)
C3 H3A 0.9500
C4 C11 1.411(10)
C5 C6 1.383(10)
C5 C12 1.434(9)
C6 C7 1.415(11)
C6 H6A 0.9500
C7 C8 1.401(10)
C7 C20 1.540(10)
C8 C13 1.396(10)
C8 H8A 0.9500
C9 C15 1.524(10)
C9 C10 1.543(10)
C9 C13 1.548(9)
C9 C14 1.562(10)
C10 C11 1.383(10)
C12 C13 1.376(10)
C14 H14A 0.9800
C14 H14B 0.9800
C14 H14C 0.9800
C15 H15A 0.9800
C15 H15B 0.9800
C15 H15C 0.9800
C16 C17 1.526(11)
C16 C19 1.532(13)
C16 C18 1.530(12)
C17 H17A 0.9800
C17 H17B 0.9800
C17 H17C 0.9800
C18 H18A 0.9800
C18 H18B 0.9800
C18 H18C 0.9800
C19 H19A 0.9800
C19 H19B 0.9800
C19 H19C 0.9800
C20 C22 1.534(11)
C20 C23 1.543(10)
C20 C21 1.549(11)
C21 H21A 0.9800
C21 H21B 0.9800
C21 H21C 0.9800
C22 H22A 0.9800
C22 H22B 0.9800
C22 H22C 0.9800
C23 H23A 0.9800
C23 H23B 0.9800
C23 H23C 0.9800
C24 C25 1.418(14)
C24 C29 1.420(13)
C25 C26 1.416(14)
C25 C30 1.504(14)
C26 C27 1.353(18)
C26 H26A 0.9500
C27 C28 1.389(18)
C27 H27A 0.9500
C28 C29 1.447(16)
C28 H28A 0.9500
C29 C33 1.487(17)
C30 C31 1.521(13)
C30 C32 1.545(14)
C30 H30A 1.0000
C31 H31A 0.9800
C31 H31B 0.9800
C31 H31C 0.9800
C32 H32A 0.9800
C32 H32B 0.9800
C32 H32C 0.9800
C33 C35 1.562(15)
C33 C34 1.563(15)
C33 H33A 1.0000
C34 H34A 0.9800
C34 H34B 0.9800
C34 H34C 0.9800
C35 H35A 0.9800
C35 H35B 0.9800
C35 H35C 0.9800
C36 C41 1.413(11)
C36 C37 1.422(11)
C37 C38 1.415(11)
C37 C42 1.529(12)
C38 C39 1.383(14)
C38 H38A 0.9500
C39 C40 1.360(14)
C39 H39A 0.9500
C40 C41 1.407(11)
C40 H40A 0.9500
C41 C45 1.507(13)
C42 C43 1.519(13)
C42 C44 1.525(12)
C42 H42A 1.0000
C43 H43A 0.9800
C43 H43B 0.9800
C43 H43C 0.9800
C44 H44A 0.9800
C44 H44B 0.9800
C44 H44C 0.9800
C45 C47 1.536(14)
C45 C46 1.541(13)
C45 H45A 1.0000
C46 H46A 0.9800
C46 H46B 0.9800
C46 H46C 0.9800
C47 H47A 0.9800
C47 H47B 0.9800
C47 H47C 0.9800
C48 H48A 0.9800
C48 H48B 0.9800
C48 H48C 0.9800
C49 H49A 0.9800
C49 H49B 0.9800
C49 H49C 0.9800
C50 H50A 0.9800
C50 H50B 0.9800
C50 H50C 0.9800
O1S C1S 1.418(12)
O1S C2S 1.430(12)
O1S Li1 2.128(18)
C1S H1SA 0.9800
C1S H1SB 0.9800
C1S H1SC 0.9800
Li1 O3S 2.091(17)
Li1 O5S 2.109(19)
Li1 O4S 2.109(18)
Li1 O6S 2.139(16)
Li1 O2S 2.171(17)
Li1 C6S 2.78(3)
O2S C4S 1.405(11)
O2S C3S 1.418(11)
C2S C3S 1.478(14)
C2S H2SA 0.9900
C2S H2SB 0.9900
C3S H3SA 0.9900
C3S H3SB 0.9900
C4S H4SA 0.9800
C4S H4SB 0.9800
C4S H4SC 0.9800
O7S C13S 1.401(15)
O7S C14S 1.420(15)
O8S C15S 1.412(15)
O8S C16S 1.440(16)
C13S H13A 0.9800
C13S H13B 0.9800
C13S H13C 0.9800
C14S C15S 1.473(17)
C14S H14D 0.9900
C14S H14E 0.9900
C15S H15D 0.9900
C15S H15E 0.9900
C16S H16A 0.9800
C16S H16B 0.9800
C16S H16C 0.9800
O3S C5S 1.16(2)
O3S C6S 1.57(3)
O4S C7S 1.353(19)
O4S C8S 1.437(19)
O5S C9S 1.264(18)
O5S C10S 1.51(3)
O6S C11S 1.34(2)
O6S C12S 1.361(18)
C5S H5SA 0.9800
C5S H5SB 0.9800
C5S H5SC 0.9800
C6S C7S 1.568(10)
C6S H6SA 0.9900
C6S H6SB 0.9900
C7S H7SA 0.9900
C7S H7SB 0.9900
C8S H8SA 0.9800
C8S H8SB 0.9800
C8S H8SC 0.9800
C9S H9SA 0.9800
C9S H9SB 0.9800
C9S H9SC 0.9800
C10S C11S 1.576(10)
C10S H10A 0.9900
C10S H10B 0.9900
C11S H11A 0.9900
C11S H11B 0.9900
C12S H12A 0.9800
C12S H12B 0.9800
C12S H12C 0.9800

loop_
_geom_torsion_atom_site_label_1
_geom_torsion_atom_site_label_2
_geom_torsion_atom_site_label_3
_geom_torsion_atom_site_label_4
_geom_torsion
N2 U1 O1 C12 -12.9(5)
N1 U1 O1 C12 -175.3(5)
C48 U1 O1 C12 -94.5(5)
C50 U1 O1 C12 84.2(5)
C49 U1 O1 C12 76.9(9)
N2 U1 O1 C11 176.0(5)
N1 U1 O1 C11 13.5(4)
C48 U1 O1 C11 94.3(5)
C50 U1 O1 C11 -86.9(5)
C49 U1 O1 C11 -94.3(9)
N2 U1 N1 C4 -32.2(7)
C48 U1 N1 C4 -127.6(6)
C50 U1 N1 C4 60.7(6)
C49 U1 N1 C4 147.7(6)
O1 U1 N1 C4 -12.9(5)
N2 U1 N1 C24 154.5(6)
C48 U1 N1 C24 59.1(6)
C50 U1 N1 C24 -112.6(6)
C49 U1 N1 C24 -25.6(7)
O1 U1 N1 C24 173.7(6)
N1 U1 N2 C5 30.5(6)
C48 U1 N2 C5 125.6(6)
C50 U1 N2 C5 -63.8(6)
C49 U1 N2 C5 -149.4(5)
O1 U1 N2 C5 11.3(5)
N1 U1 N2 C36 -154.1(5)
C48 U1 N2 C36 -59.1(5)
C50 U1 N2 C36 111.5(5)
C49 U1 N2 C36 26.0(6)
O1 U1 N2 C36 -173.4(6)
C10 C1 C2 C3 3.4(11)
C10 C1 C2 C16 178.9(7)
C1 C2 C3 C4 -2.5(11)
C16 C2 C3 C4 -178.2(7)
C24 N1 C4 C11 -175.1(7)
U1 N1 C4 C11 11.7(9)
C24 N1 C4 C3 4.7(12)
U1 N1 C4 C3 -168.5(6)
C2 C3 C4 N1 -179.9(7)
C2 C3 C4 C11 -0.1(10)
C36 N2 C5 C6 -7.8(11)
U1 N2 C5 C6 167.7(6)
C36 N2 C5 C12 175.1(6)
U1 N2 C5 C12 -9.3(9)
N2 C5 C6 C7 -178.4(7)
C12 C5 C6 C7 -1.4(11)
C5 C6 C7 C8 2.4(12)
C5 C6 C7 C20 179.9(7)
C6 C7 C8 C13 -1.5(11)
C20 C7 C8 C13 -178.9(7)
C2 C1 C10 C11 -1.5(11)
C2 C1 C10 C9 -176.3(7)
C15 C9 C10 C11 -103.5(8)
C13 C9 C10 C11 15.0(9)
C14 C9 C10 C11 137.5(7)
C15 C9 C10 C1 71.1(8)
C13 C9 C10 C1 -170.4(6)
C14 C9 C10 C1 -48.0(9)
C1 C10 C11 C4 -1.4(11)
C9 C10 C11 C4 173.4(7)
C1 C10 C11 O1 179.1(6)
C9 C10 C11 O1 -6.1(10)
N1 C4 C11 C10 -178.0(7)
C3 C4 C11 C10 2.1(11)
N1 C4 C11 O1 1.5(9)
C3 C4 C11 O1 -178.3(6)
C12 O1 C11 C10 -4.8(9)
U1 O1 C11 C10 166.6(5)
C12 O1 C11 C4 175.6(6)
U1 O1 C11 C4 -12.9(7)
C11 O1 C12 C13 4.8(10)
U1 O1 C12 C13 -166.6(6)
C11 O1 C12 C5 -175.6(6)
U1 O1 C12 C5 13.0(7)
C6 C5 C12 C13 -0.7(11)
N2 C5 C12 C13 176.7(7)
C6 C5 C12 O1 179.7(6)
N2 C5 C12 O1 -2.9(9)
O1 C12 C13 C8 -178.9(6)
C5 C12 C13 C8 1.5(11)
O1 C12 C13 C9 6.1(11)
C5 C12 C13 C9 -173.5(6)
C7 C8 C13 C12 -0.4(11)
C7 C8 C13 C9 174.6(7)
C15 C9 C13 C12 104.5(8)
C10 C9 C13 C12 -15.0(9)
C14 C9 C13 C12 -137.4(7)
C15 C9 C13 C8 -70.3(9)
C10 C9 C13 C8 170.1(7)
C14 C9 C13 C8 47.7(9)
C1 C2 C16 C17 134.8(8)
C3 C2 C16 C17 -49.7(10)
C1 C2 C16 C19 -102.0(10)
C3 C2 C16 C19 73.5(10)
C1 C2 C16 C18 16.4(11)
C3 C2 C16 C18 -168.1(8)
C8 C7 C20 C22 -3.2(11)
C6 C7 C20 C22 179.5(7)
C8 C7 C20 C23 116.4(8)
C6 C7 C20 C23 -60.9(10)
C8 C7 C20 C21 -123.4(8)
C6 C7 C20 C21 59.3(9)
C4 N1 C24 C25 -93.2(10)
U1 N1 C24 C25 80.5(9)
C4 N1 C24 C29 90.2(9)
U1 N1 C24 C29 -96.1(8)
C29 C24 C25 C26 5.3(14)
N1 C24 C25 C26 -171.0(8)
C29 C24 C25 C30 -171.7(9)
N1 C24 C25 C30 11.9(13)
C24 C25 C26 C27 -2.0(17)
C30 C25 C26 C27 175.2(11)
C25 C26 C27 C28 -1(2)
C26 C27 C28 C29 0(2)
C25 C24 C29 C28 -5.6(13)
N1 C24 C29 C28 170.9(8)
C25 C24 C29 C33 171.8(9)
N1 C24 C29 C33 -11.8(13)
C27 C28 C29 C24 2.6(16)
C27 C28 C29 C33 -174.8(12)
C24 C25 C30 C31 -123.8(10)
C26 C25 C30 C31 59.2(12)
C24 C25 C30 C32 115.0(10)
C26 C25 C30 C32 -62.0(12)
C24 C29 C33 C35 -97.9(11)
C28 C29 C33 C35 79.3(13)
C24 C29 C33 C34 141.3(9)
C28 C29 C33 C34 -41.5(13)
C5 N2 C36 C41 97.1(8)
U1 N2 C36 C41 -78.6(8)
C5 N2 C36 C37 -83.5(8)
U1 N2 C36 C37 100.8(7)
C41 C36 C37 C38 4.1(12)
N2 C36 C37 C38 -175.2(7)
C41 C36 C37 C42 -176.3(8)
N2 C36 C37 C42 4.3(12)
C36 C37 C38 C39 -1.4(13)
C42 C37 C38 C39 179.0(9)
C37 C38 C39 C40 -1.2(15)
C38 C39 C40 C41 1.1(16)
C39 C40 C41 C36 1.6(14)
C39 C40 C41 C45 -173.9(10)
C37 C36 C41 C40 -4.2(12)
N2 C36 C41 C40 175.1(7)
C37 C36 C41 C45 171.2(8)
N2 C36 C41 C45 -9.5(12)
C38 C37 C42 C43 -71.6(12)
C36 C37 C42 C43 108.9(10)
C38 C37 C42 C44 51.3(11)
C36 C37 C42 C44 -128.2(9)
C40 C41 C45 C47 69.3(11)
C36 C41 C45 C47 -106.0(9)
C40 C41 C45 C46 -54.0(11)
C36 C41 C45 C46 130.7(8)
C1S O1S Li1 O3S 100.3(12)
C2S O1S Li1 O3S -104.5(9)
C1S O1S Li1 O5S -177(4)
C2S O1S Li1 O5S -22(4)
C1S O1S Li1 O4S 14.7(13)
C2S O1S Li1 O4S 169.9(8)
C1S O1S Li1 O6S -68.9(12)
C2S O1S Li1 O6S 86.4(9)
C1S O1S Li1 O2S -159.9(11)
C2S O1S Li1 O2S -4.7(9)
C1S O1S Li1 C6S 67.0(13)
C2S O1S Li1 C6S -137.8(9)
O3S Li1 O2S C4S -76.9(12)
O5S Li1 O2S C4S 9.0(12)
O4S Li1 O2S C4S 165(4)
O1S Li1 O2S C4S -167.3(10)
O6S Li1 O2S C4S 96.7(11)
C6S Li1 O2S C4S -95.2(15)
O3S Li1 O2S C3S 69.4(10)
O5S Li1 O2S C3S 155.3(8)
O4S Li1 O2S C3S -48(4)
O1S Li1 O2S C3S -21.0(8)
O6S Li1 O2S C3S -117.0(8)
C6S Li1 O2S C3S 51.1(15)
C1S O1S C2S C3S -172.6(11)
Li1 O1S C2S C3S 28.4(13)
C4S O2S C3S C2S -167.5(10)
Li1 O2S C3S C2S 42.0(11)
O1S C2S C3S O2S -45.8(13)
C13S O7S C14S C15S -170.8(12)
C16S O8S C15S C14S 177.6(16)
O7S C14S C15S O8S -74.9(17)
O5S Li1 O3S C5S -110(3)
O4S Li1 O3S C5S 151(3)
O1S Li1 O3S C5S 58(3)
O6S Li1 O3S C5S -172(4)
O2S Li1 O3S C5S -19(3)
C6S Li1 O3S C5S 136(3)
O5S Li1 O3S C6S 114.6(13)
O4S Li1 O3S C6S 14.9(13)
O1S Li1 O3S C6S -78.2(13)
O6S Li1 O3S C6S 52(4)
O2S Li1 O3S C6S -154.6(13)
O3S Li1 O4S C7S 8.8(14)
O5S Li1 O4S C7S -76.1(13)
O1S Li1 O4S C7S 101.3(13)
O6S Li1 O4S C7S -162.5(12)
O2S Li1 O4S C7S 128(4)
C6S Li1 O4S C7S 19.2(14)
O3S Li1 O4S C8S 161.4(12)
O5S Li1 O4S C8S 76.6(13)
O1S Li1 O4S C8S -106.0(12)
O6S Li1 O4S C8S -9.9(13)
O2S Li1 O4S C8S -79(4)
C6S Li1 O4S C8S 171.8(14)
O3S Li1 O5S C9S -17.7(17)
O4S Li1 O5S C9S 67.0(18)
O1S Li1 O5S C9S -101(4)
O6S Li1 O5S C9S 149.7(16)
O2S Li1 O5S C9S -117.8(16)
C6S Li1 O5S C9S 13.4(19)
O3S Li1 O5S C10S -155.5(12)
O4S Li1 O5S C10S -70.8(13)
O1S Li1 O5S C10S 121(4)
O6S Li1 O5S C10S 11.9(12)
O2S Li1 O5S C10S 104.4(12)
C6S Li1 O5S C10S -124.4(13)
O3S Li1 O6S C11S 72(4)
O5S Li1 O6S C11S 9.9(14)
O4S Li1 O6S C11S 109.5(14)
O1S Li1 O6S C11S -157.9(14)
O2S Li1 O6S C11S -81.6(14)
C6S Li1 O6S C11S 111.5(18)
O3S Li1 O6S C12S -158(4)
O5S Li1 O6S C12S 139.8(16)
O4S Li1 O6S C12S -120.5(16)
O1S Li1 O6S C12S -27.9(18)
O2S Li1 O6S C12S 48.4(17)
C6S Li1 O6S C12S -118.5(19)
C5S O3S C6S C7S 170(2)
Li1 O3S C6S C7S -40(3)
C5S O3S C6S Li1 -150(2)
O3S Li1 C6S C7S 147(2)
O5S Li1 C6S C7S 79.7(15)
O4S Li1 C6S C7S -14.7(11)
O1S Li1 C6S C7S -112.1(14)
O6S Li1 C6S C7S -17(2)
O2S Li1 C6S C7S -179.9(13)
O5S Li1 C6S O3S -66.9(12)
O4S Li1 C6S O3S -161.2(16)
O1S Li1 C6S O3S 101.3(12)
O6S Li1 C6S O3S -163.7(15)
O2S Li1 C6S O3S 33.5(16)
C8S O4S C7S C6S 179.8(17)
Li1 O4S C7S C6S -28(2)
O3S C6S C7S O4S 47(3)
Li1 C6S C7S O4S 18.6(13)
C9S O5S C10S C11S -171.8(19)
Li1 O5S C10S C11S -30(2)
C12S O6S C11S C10S -171(2)
Li1 O6S C11S C10S -30(3)
O5S C10S C11S O6S 44(3)
